data_9017542
loop_
_publ_author_name
'Wiedenmann, D.'
'Zaitsev, A. N.'
'Britvin, S. N.'
'Krivovichev, S. V.'
'Keller, J.'

_publ_section_title
;
 Alumoakermanite, (Ca,Na)2(Al,Mg,Fe2+)(Si2O7), a new mineral from the active
 carbonatite-nephelinite-phonolite volcano Oldoinyo Lengai, northern Tanzania
;
_journal_name_full 'Mineralogical Magazine'
_journal_page_first 373
_journal_page_last 384
_journal_volume 73
_journal_year 2009
_chemical_compound_source 'Oldoinyo Lengai, northern Tanzania'
_chemical_formula_sum 'Al0.5 Ca1.52 Fe0.3 Mg0.2 Na0.48 O7 Si2'
_chemical_name_mineral Alumoakermanite
_space_group_IT_number 113
_space_group_name_Hall 'P -4 2ab'
_space_group_name_H-M_alt 'P -4 21 m'
_symmetry_space_group_name_H-M 'P -4 21 m'
_cell_angle_alpha 90.
_cell_angle_beta 90.
_cell_angle_gamma 90.
_cell_length_a 7.7661
_cell_length_b 7.7661
_cell_length_c 5.0297
_cell_formula_units_Z 2
_cell_volume 303.353
_database_code_amcsd 0020206
_exptl_crystal_density_diffrn 3.013
_cod_data_source_file inputs/fixed/downloads/18/18339.cif
_cod_data_source_block 18339
_cod_original_formula_sum '(Ca1.52 Na.48) (Al.5 Fe.3 Mg.2) Si2 O7'
_cod_database_code 9017542

loop_
_space_group_symop_operation_xyz
x,y,z
1/2-y,1/2-x,z
y,-x,-z
1/2-x,1/2+y,-z
-x,-y,z
1/2+y,1/2+x,z
-y,x,-z
1/2+x,1/2-y,-z

loop_
_atom_site_aniso_label
_atom_site_aniso_U_11
_atom_site_aniso_U_22
_atom_site_aniso_U_33
_atom_site_aniso_U_12
_atom_site_aniso_U_13
_atom_site_aniso_U_23
Ca1 0.02040 0.02040 0.01380 0.00630 -0.00160 -0.00160
Na1 0.02040 0.02040 0.01380 0.00630 -0.00160 -0.00160
Al2 0.01110 0.01110 0.01540 0.00000 0.00000 0.00000
Fe2 0.01110 0.01110 0.01540 0.00000 0.00000 0.00000
Mg2 0.01110 0.01110 0.01540 0.00000 0.00000 0.00000
Si 0.01220 0.01220 0.01060 0.00140 0.00020 0.00020
O1 0.02930 0.02930 0.01200 -0.01700 0.00000 0.00000
O2 0.03010 0.03010 0.01360 0.00630 0.00250 0.00250
O3 0.03720 0.01860 0.02140 -0.00740 0.00530 -0.00450

loop_
_atom_site_label
_atom_site_fract_x
_atom_site_fract_y
_atom_site_fract_z
_atom_site_occupancy
_atom_site_U_iso_or_equiv
Ca1 0.66382 0.83618 0.49132 0.76000 0.01820
Na1 0.66382 0.83618 0.49132 0.24000 0.01820
Al2 0.00000 0.00000 0.00000 0.50000 0.01250
Fe2 0.00000 0.00000 0.00000 0.30000 0.01250
Mg2 0.00000 0.00000 0.00000 0.20000 0.01250
Si 0.85952 0.64048 0.05699 1.00000 0.01169
O1 0.50000 0.00000 0.82400 1.00000 0.02370
O2 0.85812 0.64188 0.74110 1.00000 0.02460
O3 0.91720 0.81825 0.20260 1.00000 0.02570

loop_
_cod_related_entry_id
_cod_related_entry_database
_cod_related_entry_code
1 AMCSD 0020206
